data_4320807
loop_
_publ_author_name
'Deping Cheng'
'Masood A. Khan'
'Robert P. Houser'

_publ_section_title
;
 Coordination Polymers Composed of Copper(II), Trimesic Acid, and
 Imidazole: 3D Architecture Stabilized by Hydrogen Bonding
;
_journal_name_full 'Inorganic Chemistry'
_journal_page_first 6858
_journal_page_last 6859
_journal_paper_doi 10.1021/ic015609v
_journal_volume 40
_journal_year 2001
_chemical_formula_sum 'C21 H38 Cu1.5 N6 O14.5'
_chemical_formula_weight 701.88
_chemical_name_systematic
; 
 ? 
;
_space_group_IT_number 15
_symmetry_cell_setting monoclinic
_symmetry_space_group_name_Hall '-C 2yc'
_symmetry_space_group_name_H-M 'C 1 2/c 1'
_atom_sites_solution_hydrogens geom
_atom_sites_solution_primary direct
_atom_sites_solution_secondary difmap
_audit_creation_method SHELXL-97
_cell_angle_alpha 90.00
_cell_angle_beta 90.210(17)
_cell_angle_gamma 90.00
_cell_formula_units_Z 8
_cell_length_a 31.476(8)
_cell_length_b 10.0561(19)
_cell_length_c 19.549(3)
_cell_measurement_reflns_used 53
_cell_measurement_temperature 173(2)
_cell_measurement_theta_max 17.86
_cell_measurement_theta_min 4.96
_cell_volume 6188(2)
_computing_cell_refinement 'Bruker XSCANS'
_computing_data_collection 'Bruker XSCANS'
_computing_data_reduction 'Bruker SHELXTL'
_computing_molecular_graphics 'Bruker SHELXTL'
_computing_publication_material 'Bruker SHELXTL'
_computing_structure_refinement 'SHELXL-97 (Sheldrick, 1997)'
_computing_structure_solution 'SHELXS-97 (Sheldrick, 1990)'
_diffrn_ambient_temperature 173(2)
_diffrn_measured_fraction_theta_full 0.996
_diffrn_measured_fraction_theta_max 0.996
_diffrn_measurement_device_type 'Bruker P4'
_diffrn_measurement_method '2\q/\w scans'
_diffrn_radiation_monochromator graphite
_diffrn_radiation_source 'fine-focus sealed tube'
_diffrn_radiation_type MoK\a
_diffrn_radiation_wavelength 0.71073
_diffrn_reflns_av_R_equivalents 0.0403
_diffrn_reflns_av_sigmaI/netI 0.0597
_diffrn_reflns_limit_h_max 37
_diffrn_reflns_limit_h_min 0
_diffrn_reflns_limit_k_max 11
_diffrn_reflns_limit_k_min 0
_diffrn_reflns_limit_l_max 23
_diffrn_reflns_limit_l_min -23
_diffrn_reflns_number 5524
_diffrn_reflns_theta_full 25.00
_diffrn_reflns_theta_max 25.00
_diffrn_reflns_theta_min 2.13
_diffrn_standards_decay_% 3.8
_diffrn_standards_interval_count 97
_diffrn_standards_number 3
_exptl_absorpt_coefficient_mu 1.115
_exptl_absorpt_correction_T_max 0.7167
_exptl_absorpt_correction_T_min 0.6280
_exptl_absorpt_correction_type empirical
_exptl_absorpt_process_details '(North, Phillips & Mathews, 1968)'
_exptl_crystal_colour blue
_exptl_crystal_density_diffrn 1.507
_exptl_crystal_density_method 'not measured'
_exptl_crystal_description prism
_exptl_crystal_F_000 2924
_exptl_crystal_size_max 0.46
_exptl_crystal_size_mid 0.42
_exptl_crystal_size_min 0.32
_refine_diff_density_max 1.834
_refine_diff_density_min -1.003
_refine_diff_density_rms 0.152
_refine_ls_extinction_method none
_refine_ls_goodness_of_fit_ref 1.207
_refine_ls_hydrogen_treatment mixed
_refine_ls_matrix_type full
_refine_ls_number_parameters 443
_refine_ls_number_reflns 5423
_refine_ls_number_restraints 164
_refine_ls_restrained_S_all 1.189
_refine_ls_R_factor_all 0.0994
_refine_ls_R_factor_gt 0.0825
_refine_ls_shift/su_max 0.048
_refine_ls_shift/su_mean 0.003
_refine_ls_structure_factor_coef Fsqd
_refine_ls_weighting_details 'calc w=1/[\s^2^(Fo^2^)+(0.0686P)^2^+112.1654P] where P=(Fo^2^+2Fc^2^)/3'
_refine_ls_weighting_scheme calc
_refine_ls_wR_factor_gt 0.2033
_refine_ls_wR_factor_ref 0.2141
_reflns_number_gt 4566
_reflns_number_total 5423
_reflns_threshold_expression >2sigma(I)
_cod_data_source_file ic015609v_s2_2.cif
_cod_data_source_block bh154a
_cod_depositor_comments
;
The following automatic conversions were performed:

'_symmetry_cell_setting' value 'Monoclinic' changed to 'monoclinic'
according to the built-in table from CIF Core dictionary named
'cif_core.dic' version 2.4.1 from 2010-06-29.

Automatic conversion script
Id: cif_fix_values 1646 2011-03-28 12:23:43Z adriana 
;
_cod_original_formula_sum 'C21 H38 Cu1.50 N6 O14.50'
_cod_database_code 4320807

loop_
_symmetry_equiv_pos_as_xyz
'x, y, z'
'-x, y, -z+1/2'
'x+1/2, y+1/2, z'
'-x+1/2, y+1/2, -z+1/2'
'-x, -y, -z'
'x, -y, z-1/2'
'-x+1/2, -y+1/2, -z'
'x+1/2, -y+1/2, z-1/2'

loop_
_atom_site_label
_atom_site_type_symbol
_atom_site_fract_x
_atom_site_fract_y
_atom_site_fract_z
_atom_site_U_iso_or_equiv
_atom_site_adp_type
_atom_site_occupancy
_atom_site_symmetry_multiplicity
_atom_site_calc_flag
_atom_site_refinement_flags
_atom_site_disorder_assembly
_atom_site_disorder_group
Cu1 Cu 0.289715(18) -0.61559(5) 0.97515(3) 0.01594(14) Uani 1 1 d . . .
Cu2 Cu 0.5000 -0.16933(8) 0.7500 0.01406(18) Uani 1 2 d S . .
O1 O 0.29178(10) -0.3979(3) 0.96366(17) 0.0193(8) Uani 1 1 d . . .
O2 O 0.35324(11) -0.4752(3) 0.92833(19) 0.0234(9) Uani 1 1 d . . .
O3 O 0.44679(10) -0.1776(3) 0.80122(17) 0.0184(8) Uani 1 1 d . . .
O4 O 0.44498(11) 0.0418(3) 0.81721(18) 0.0216(8) Uani 1 1 d . . .
O5 O 0.32544(10) 0.2253(3) 0.95672(18) 0.0185(8) Uani 1 1 d . . .
O6 O 0.27228(11) 0.0869(3) 0.98320(19) 0.0228(9) Uani 1 1 d . . .
O7 O 0.5000 -0.3901(5) 0.7500 0.0298(13) Uani 1 2 d SD . .
O8 O 0.56203(15) -0.4619(5) 0.5241(2) 0.0519(14) Uani 1 1 d D . .
O9 O 0.43435(16) -0.7834(6) 0.5386(3) 0.0679(17) Uani 1 1 d D . .
O10 O 0.35729(14) -0.8534(5) 0.6117(2) 0.0515(13) Uani 1 1 d D . .
O11 O 0.27512(12) -0.7450(4) 0.59882(19) 0.0294(10) Uani 1 1 d D . .
O12 O 0.52499(15) -0.5471(4) 0.6438(2) 0.0469(12) Uani 1 1 d D . .
O13 O 0.48402(12) -0.7906(4) 0.6591(2) 0.0353(10) Uani 1 1 d D . .
O14 O 0.40344(15) -0.7890(4) 0.7321(2) 0.0442(12) Uani 1 1 d D . .
O15 O 0.39112(15) -0.5724(5) 0.8118(2) 0.0550(14) Uani 1 1 d D . .
N1 N 0.31534(13) -0.5988(4) 1.0646(2) 0.0215(10) Uani 1 1 d . . .
N2 N 0.36836(15) -0.5715(5) 1.1390(2) 0.0319(12) Uani 1 1 d . . .
N3 N 0.26683(13) -0.6305(4) 0.8829(2) 0.0205(10) Uani 1 1 d . . .
N4 N 0.22420(15) -0.6107(5) 0.7938(2) 0.0324(12) Uani 1 1 d . . .
N5 N 0.46940(13) -0.1456(4) 0.6625(2) 0.0214(10) Uani 1 1 d . . .
N6 N 0.45231(15) -0.1582(5) 0.5537(2) 0.0304(12) Uani 1 1 d . . .
C1 C 0.29913(19) -0.5731(6) 1.1290(3) 0.0321(14) Uani 1 1 d . . .
H1A H 0.2698 -0.5681 1.1402 0.039 Uiso 1 1 calc R . .
C2 C 0.3319(2) -0.5562(7) 1.1737(3) 0.0388(16) Uani 1 1 d . . .
H2A H 0.3294 -0.5369 1.2211 0.047 Uiso 1 1 calc R . .
C3 C 0.41197(19) -0.5577(8) 1.1624(4) 0.0488(19) Uani 1 1 d . . .
H3A H 0.4171 -0.6188 1.2006 0.073 Uiso 1 1 calc R . .
H3B H 0.4169 -0.4661 1.1776 0.073 Uiso 1 1 calc R . .
H3C H 0.4314 -0.5790 1.1248 0.073 Uiso 1 1 calc R . .
C4 C 0.35711(17) -0.5969(5) 1.0738(3) 0.0264(13) Uani 1 1 d . . .
H4A H 0.3770 -0.6118 1.0382 0.032 Uiso 1 1 calc R . .
C5 C 0.28598(16) -0.6785(5) 0.8256(3) 0.0251(12) Uani 1 1 d . . .
H5A H 0.3137 -0.7159 0.8250 0.030 Uiso 1 1 calc R . .
C6 C 0.26126(18) -0.6669(6) 0.7704(3) 0.0331(15) Uani 1 1 d . . .
H6A H 0.2678 -0.6920 0.7248 0.040 Uiso 1 1 calc R . .
C7 C 0.1862(2) -0.5831(9) 0.7531(4) 0.061(2) Uani 1 1 d . . .
H7A H 0.1694 -0.5139 0.7756 0.092 Uiso 1 1 calc R . .
H7B H 0.1692 -0.6644 0.7490 0.092 Uiso 1 1 calc R . .
H7C H 0.1945 -0.5527 0.7075 0.092 Uiso 1 1 calc R . .
C8 C 0.22858(17) -0.5908(5) 0.8605(3) 0.0252(13) Uani 1 1 d . . .
H8A H 0.2073 -0.5531 0.8888 0.030 Uiso 1 1 calc R . .
C9 C 0.32820(14) -0.3815(4) 0.9398(2) 0.0148(10) Uani 1 1 d . . .
C10 C 0.34284(14) -0.2417(4) 0.9236(2) 0.0136(10) Uani 1 1 d . . .
C11 C 0.37853(14) -0.2207(4) 0.8844(2) 0.0157(11) Uani 1 1 d . . .
H11A H 0.3939 -0.2948 0.8672 0.019 Uiso 1 1 calc R . .
C12 C 0.39246(14) -0.0924(4) 0.8695(2) 0.0135(10) Uani 1 1 d . . .
C13 C 0.43077(14) -0.0735(5) 0.8262(2) 0.0169(11) Uani 1 1 d . . .
C14 C 0.36970(14) 0.0156(5) 0.8954(2) 0.0159(11) Uani 1 1 d . . .
H14A H 0.3791 0.1036 0.8861 0.019 Uiso 1 1 calc R . .
C15 C 0.33406(14) -0.0039(4) 0.9340(2) 0.0126(10) Uani 1 1 d . . .
C16 C 0.30804(14) 0.1118(4) 0.9610(2) 0.0126(10) Uani 1 1 d . . .
C17 C 0.32028(14) -0.1326(4) 0.9486(2) 0.0157(11) Uani 1 1 d . . .
H17A H 0.2956 -0.1461 0.9756 0.019 Uiso 1 1 calc R . .
C18 C 0.42863(17) -0.0955(5) 0.6519(3) 0.0295(14) Uani 1 1 d . . .
H18A H 0.4108 -0.0615 0.6869 0.035 Uiso 1 1 calc R . .
C19 C 0.41816(19) -0.1018(6) 0.5861(3) 0.0329(14) Uani 1 1 d . . .
H19A H 0.3923 -0.0732 0.5656 0.039 Uiso 1 1 calc R . .
C20 C 0.4567(2) -0.1851(8) 0.4806(3) 0.050(2) Uani 1 1 d . . .
H20A H 0.4753 -0.2620 0.4740 0.075 Uiso 1 1 calc R . .
H20B H 0.4689 -0.1072 0.4579 0.075 Uiso 1 1 calc R . .
H20C H 0.4287 -0.2042 0.4609 0.075 Uiso 1 1 calc R . .
C21 C 0.48101(16) -0.1819(6) 0.6021(3) 0.0272(13) Uani 1 1 d . . .
H21A H 0.5077 -0.2220 0.5930 0.033 Uiso 1 1 calc R . .
H7D H 0.5069(16) -0.434(3) 0.7067(11) 0.100 Uiso 1 1 d D . .
H15D H 0.3730(4) -0.559(7) 0.8519(9) 0.100 Uiso 1 1 d D . .
H15E H 0.4195(3) -0.559(7) 0.8313(15) 0.100 Uiso 1 1 d D . .
H8D H 0.5781(6) -0.439(3) 0.5657(8) 0.100 Uiso 1 1 d D . .
H8E H 0.5551(12) -0.3739(15) 0.5057(14) 0.100 Uiso 1 1 d D . .
H9D H 0.4570(4) -0.782(7) 0.5737(10) 0.100 Uiso 1 1 d D . .
H9E H 0.4095(4) -0.804(6) 0.5674(13) 0.100 Uiso 1 1 d D . .
H10D H 0.3667(6) -0.844(5) 0.6594(6) 0.100 Uiso 1 1 d D . .
H10E H 0.3310(5) -0.801(3) 0.6118(17) 0.100 Uiso 1 1 d D . .
H11D H 0.2796(9) -0.699(2) 0.5553(8) 0.100 Uiso 1 1 d D . .
H11E H 0.2548(6) -0.8144(18) 0.5861(16) 0.100 Uiso 1 1 d D . .
H12D H 0.5054(5) -0.6232(18) 0.6468(13) 0.100 Uiso 1 1 d D . .
H12E H 0.5329(10) -0.550(4) 0.5952(7) 0.100 Uiso 1 1 d D . .
H13D H 0.4623(4) -0.786(4) 0.6948(10) 0.100 Uiso 1 1 d D . .
H13E H 0.5034(5) -0.858(2) 0.6780(17) 0.100 Uiso 1 1 d D . .
H14D H 0.3820(5) -0.740(2) 0.7586(13) 0.100 Uiso 1 1 d D . .
H14E H 0.4172(7) -0.840(3) 0.7690(11) 0.100 Uiso 1 1 d D . .

loop_
_atom_site_aniso_label
_atom_site_aniso_U_11
_atom_site_aniso_U_22
_atom_site_aniso_U_33
_atom_site_aniso_U_23
_atom_site_aniso_U_13
_atom_site_aniso_U_12
Cu1 0.0181(3) 0.0065(2) 0.0232(3) -0.0023(2) 0.0006(2) 0.0043(2)
Cu2 0.0114(3) 0.0098(4) 0.0210(4) 0.000 0.0048(3) 0.000
O1 0.0193(16) 0.0068(14) 0.0319(18) 0.0019(14) 0.0062(14) -0.0026(13)
O2 0.0261(17) 0.0041(14) 0.040(2) -0.0019(14) 0.0076(16) 0.0032(14)
O3 0.0166(15) 0.0136(15) 0.0251(17) -0.0033(14) 0.0087(13) 0.0021(13)
O4 0.0268(17) 0.0076(15) 0.0305(18) 0.0038(14) 0.0079(15) -0.0009(13)
O5 0.0185(15) 0.0037(14) 0.0334(19) -0.0027(13) -0.0006(14) -0.0009(13)
O6 0.0208(16) 0.0077(15) 0.040(2) -0.0024(14) 0.0069(15) 0.0026(13)
O7 0.047(3) 0.008(2) 0.034(3) 0.000 0.012(2) 0.000
O8 0.045(3) 0.055(3) 0.056(3) 0.008(2) 0.000(2) -0.007(2)
O9 0.061(3) 0.072(4) 0.070(3) 0.031(3) -0.012(3) -0.007(3)
O10 0.040(2) 0.061(3) 0.054(3) -0.007(2) -0.012(2) 0.017(2)
O11 0.0279(18) 0.0246(19) 0.036(2) -0.0021(17) -0.0030(16) -0.0011(16)
O12 0.062(3) 0.032(2) 0.047(3) -0.012(2) 0.014(2) -0.008(2)
O13 0.035(2) 0.026(2) 0.045(2) 0.0068(18) 0.0037(18) 0.0080(17)
O14 0.064(3) 0.026(2) 0.042(2) 0.0017(19) -0.003(2) 0.009(2)
O15 0.054(3) 0.061(3) 0.050(3) -0.023(2) 0.009(2) 0.006(2)
N1 0.021(2) 0.0102(19) 0.033(2) -0.0005(17) 0.0093(18) 0.0082(16)
N2 0.033(2) 0.024(2) 0.038(3) -0.006(2) -0.012(2) 0.006(2)
N3 0.025(2) 0.0018(17) 0.034(2) 0.0013(16) 0.0107(18) 0.0021(16)
N4 0.031(2) 0.037(3) 0.029(2) 0.002(2) -0.008(2) -0.001(2)
N5 0.028(2) 0.0109(19) 0.026(2) -0.0049(17) 0.0049(18) 0.0005(17)
N6 0.036(2) 0.029(2) 0.026(2) 0.002(2) -0.001(2) 0.007(2)
C1 0.036(3) 0.032(3) 0.028(3) -0.005(2) 0.000(2) -0.004(3)
C2 0.043(3) 0.047(4) 0.026(3) -0.011(3) -0.003(3) 0.009(3)
C3 0.031(3) 0.058(4) 0.058(4) -0.021(3) -0.016(3) 0.014(3)
C4 0.030(3) 0.022(3) 0.028(3) -0.003(2) -0.002(2) 0.010(2)
C5 0.024(2) 0.028(3) 0.024(3) -0.002(2) 0.004(2) 0.000(2)
C6 0.032(3) 0.036(3) 0.031(3) -0.004(3) 0.001(2) 0.002(3)
C7 0.048(4) 0.082(6) 0.053(4) -0.004(4) -0.024(3) 0.027(4)
C8 0.027(3) 0.021(3) 0.028(3) -0.001(2) -0.004(2) 0.005(2)
C9 0.020(2) 0.0034(19) 0.021(2) 0.0007(18) 0.0030(18) 0.0005(18)
C10 0.012(2) 0.0032(19) 0.026(2) 0.0016(18) 0.0030(18) 0.0016(16)
C11 0.012(2) 0.010(2) 0.026(2) -0.0019(19) 0.0043(18) 0.0039(17)
C12 0.016(2) 0.006(2) 0.018(2) -0.0010(17) -0.0004(18) 0.0018(17)
C13 0.015(2) 0.012(2) 0.023(2) 0.0034(19) -0.0034(19) -0.0041(18)
C14 0.015(2) 0.009(2) 0.024(2) 0.0002(19) 0.0000(19) -0.0024(18)
C15 0.015(2) 0.006(2) 0.018(2) -0.0011(17) 0.0000(18) 0.0040(17)
C16 0.013(2) 0.010(2) 0.015(2) -0.0044(18) -0.0004(17) 0.0021(17)
C17 0.016(2) 0.007(2) 0.024(2) 0.0008(18) 0.0020(19) -0.0025(17)
C18 0.026(3) 0.018(3) 0.044(3) -0.007(2) -0.004(2) 0.007(2)
C19 0.039(3) 0.023(3) 0.037(3) -0.001(2) -0.007(3) 0.010(2)
C20 0.053(4) 0.073(5) 0.023(3) -0.005(3) -0.001(3) 0.013(4)
C21 0.020(2) 0.027(3) 0.035(3) 0.000(2) 0.004(2) 0.002(2)

loop_
_atom_type_symbol
_atom_type_description
_atom_type_scat_dispersion_real
_atom_type_scat_dispersion_imag
_atom_type_scat_source
C C 0.0033 0.0016 'International Tables Vol C Tables 4.2.6.8 and 6.1.1.4'
H H 0.0000 0.0000 'International Tables Vol C Tables 4.2.6.8 and 6.1.1.4'
N N 0.0061 0.0033 'International Tables Vol C Tables 4.2.6.8 and 6.1.1.4'
O O 0.0106 0.0060 'International Tables Vol C Tables 4.2.6.8 and 6.1.1.4'
Cu Cu 0.3201 1.2651 'International Tables Vol C Tables 4.2.6.8 and 6.1.1.4'

loop_
_geom_angle_atom_site_label_1
_geom_angle_atom_site_label_2
_geom_angle_atom_site_label_3
_geom_angle
_geom_angle_site_symmetry_1
_geom_angle_site_symmetry_3
_geom_angle_publ_flag
N1 Cu1 N3 176.96(17) . . ?
N1 Cu1 O5 89.99(15) . 1_545 ?
N3 Cu1 O5 88.74(15) . 1_545 ?
N1 Cu1 O6 91.26(16) . 7_547 ?
N3 Cu1 O6 91.61(16) . 7_547 ?
O5 Cu1 O6 134.05(13) 1_545 7_547 ?
N1 Cu1 O1 89.61(15) . . ?
N3 Cu1 O1 89.59(14) . . ?
O5 Cu1 O1 139.85(13) 1_545 . ?
O6 Cu1 O1 86.09(12) 7_547 . ?
O3 Cu2 O3 175.2(2) . 2_656 ?
O3 Cu2 N5 91.86(16) . . ?
O3 Cu2 N5 88.72(16) 2_656 . ?
O3 Cu2 N5 88.72(16) . 2_656 ?
O3 Cu2 N5 91.86(16) 2_656 2_656 ?
N5 Cu2 N5 166.1(2) . 2_656 ?
O3 Cu2 O7 87.58(10) . . ?
O3 Cu2 O7 87.58(10) 2_656 . ?
N5 Cu2 O7 96.94(12) . . ?
N5 Cu2 O7 96.94(12) 2_656 . ?
C9 O1 Cu1 101.4(3) . . ?
C13 O3 Cu2 120.5(3) . . ?
C16 O5 Cu1 117.8(3) . 1_565 ?
C16 O6 Cu1 160.5(3) . 7_547 ?
Cu2 O7 H7D 117(2) . . ?
H8D O8 H8E 101.8(16) . . ?
H9D O9 H9E 100.3(16) . . ?
H10D O10 H10E 101.5(18) . . ?
H11D O11 H11E 102.2(18) . . ?
H12D O12 H12E 101.2(18) . . ?
H13D O13 H13E 101.7(18) . . ?
H14D O14 H14E 100.4(17) . . ?
H15D O15 H15E 101.7(17) . . ?
C4 N1 C1 104.0(4) . . ?
C4 N1 Cu1 122.3(4) . . ?
C1 N1 Cu1 133.3(4) . . ?
C2 N2 C4 106.1(5) . . ?
C2 N2 C3 129.6(5) . . ?
C4 N2 C3 124.2(5) . . ?
C8 N3 C5 103.7(4) . . ?
C8 N3 Cu1 127.5(4) . . ?
C5 N3 Cu1 128.8(3) . . ?
C8 N4 C6 107.7(5) . . ?
C8 N4 C7 126.0(5) . . ?
C6 N4 C7 126.2(5) . . ?
C21 N5 C18 103.3(4) . . ?
C21 N5 Cu2 128.3(4) . . ?
C18 N5 Cu2 128.2(4) . . ?
C21 N6 C19 106.1(5) . . ?
C21 N6 C20 126.7(5) . . ?
C19 N6 C20 127.2(5) . . ?
C2 C1 N1 109.1(5) . . ?
C2 C1 H1A 125.5 . . ?
N1 C1 H1A 125.5 . . ?
N2 C2 C1 108.0(5) . . ?
N2 C2 H2A 126.0 . . ?
C1 C2 H2A 126.0 . . ?
N2 C3 H3A 109.5 . . ?
N2 C3 H3B 109.5 . . ?
H3A C3 H3B 109.5 . . ?
N2 C3 H3C 109.5 . . ?
H3A C3 H3C 109.5 . . ?
H3B C3 H3C 109.5 . . ?
N1 C4 N2 112.9(5) . . ?
N1 C4 H4A 123.6 . . ?
N2 C4 H4A 123.6 . . ?
C6 C5 N3 112.1(5) . . ?
C6 C5 H5A 124.0 . . ?
N3 C5 H5A 124.0 . . ?
C5 C6 N4 105.1(5) . . ?
C5 C6 H6A 127.5 . . ?
N4 C6 H6A 127.5 . . ?
N4 C7 H7A 109.5 . . ?
N4 C7 H7B 109.5 . . ?
H7A C7 H7B 109.5 . . ?
N4 C7 H7C 109.5 . . ?
H7A C7 H7C 109.5 . . ?
H7B C7 H7C 109.5 . . ?
N4 C8 N3 111.5(5) . . ?
N4 C8 H8A 124.2 . . ?
N3 C8 H8A 124.2 . . ?
O2 C9 O1 123.2(4) . . ?
O2 C9 C10 118.1(4) . . ?
O1 C9 C10 118.8(4) . . ?
C11 C10 C17 119.5(4) . . ?
C11 C10 C9 120.5(4) . . ?
C17 C10 C9 120.0(4) . . ?
C10 C11 C12 121.0(4) . . ?
C10 C11 H11A 119.5 . . ?
C12 C11 H11A 119.5 . . ?
C11 C12 C14 118.8(4) . . ?
C11 C12 C13 119.5(4) . . ?
C14 C12 C13 121.6(4) . . ?
O4 C13 O3 124.7(4) . . ?
O4 C13 C12 119.2(4) . . ?
O3 C13 C12 116.1(4) . . ?
C15 C14 C12 120.7(4) . . ?
C15 C14 H14A 119.7 . . ?
C12 C14 H14A 119.7 . . ?
C14 C15 C17 120.2(4) . . ?
C14 C15 C16 121.7(4) . . ?
C17 C15 C16 118.1(4) . . ?
O6 C16 O5 126.9(4) . . ?
O6 C16 C15 117.4(4) . . ?
O5 C16 C15 115.6(4) . . ?
C15 C17 C10 119.8(4) . . ?
C15 C17 H17A 120.1 . . ?
C10 C17 H17A 120.1 . . ?
C19 C18 N5 110.6(5) . . ?
C19 C18 H18A 124.7 . . ?
N5 C18 H18A 124.7 . . ?
C18 C19 N6 105.9(5) . . ?
C18 C19 H19A 127.0 . . ?
N6 C19 H19A 127.0 . . ?
N6 C20 H20A 109.5 . . ?
N6 C20 H20B 109.5 . . ?
H20A C20 H20B 109.5 . . ?
N6 C20 H20C 109.5 . . ?
H20A C20 H20C 109.5 . . ?
H20B C20 H20C 109.5 . . ?
N5 C21 N6 114.0(5) . . ?
N5 C21 H21A 123.0 . . ?
N6 C21 H21A 123.0 . . ?

loop_
_geom_bond_atom_site_label_1
_geom_bond_atom_site_label_2
_geom_bond_distance
_geom_bond_site_symmetry_2
_geom_bond_publ_flag
Cu1 N1 1.930(4) . ?
Cu1 N3 1.945(4) . ?
Cu1 O5 1.990(3) 1_545 ?
Cu1 O6 2.137(3) 7_547 ?
Cu1 O1 2.201(3) . ?
Cu2 O3 1.956(3) . ?
Cu2 O3 1.956(3) 2_656 ?
Cu2 N5 1.974(4) . ?
Cu2 N5 1.974(4) 2_656 ?
Cu2 O7 2.220(5) . ?
O1 C9 1.251(6) . ?
O2 C9 1.249(6) . ?
O3 C13 1.261(6) . ?
O4 C13 1.255(6) . ?
O5 C16 1.269(5) . ?
O5 Cu1 1.990(3) 1_565 ?
O6 C16 1.233(6) . ?
O6 Cu1 2.137(3) 7_547 ?
O7 H7D 0.981(14) . ?
O8 H8D 0.983(13) . ?
O8 H8E 0.979(12) . ?
O9 H9D 0.989(13) . ?
O9 H9E 0.987(14) . ?
O10 H10D 0.982(12) . ?
O10 H10E 0.983(13) . ?
O11 H11D 0.979(13) . ?
O11 H11E 0.978(13) . ?
O12 H12D 0.984(13) . ?
O12 H12E 0.983(12) . ?
O13 H13D 0.981(13) . ?
O13 H13E 0.981(14) . ?
O14 H14D 0.986(13) . ?
O14 H14E 0.987(14) . ?
O15 H15D 0.982(13) . ?
O15 H15E 0.980(13) . ?
N1 C4 1.327(7) . ?
N1 C1 1.385(7) . ?
N2 C2 1.345(8) . ?
N2 C4 1.345(7) . ?
N2 C3 1.452(8) . ?
N3 C8 1.341(7) . ?
N3 C5 1.363(7) . ?
N4 C8 1.326(7) . ?
N4 C6 1.376(7) . ?
N4 C7 1.461(8) . ?
N5 C21 1.291(7) . ?
N5 C18 1.394(7) . ?
N6 C21 1.327(7) . ?
N6 C19 1.372(7) . ?
N6 C20 1.461(7) . ?
C1 C2 1.358(8) . ?
C1 H1A 0.9500 . ?
C2 H2A 0.9500 . ?
C3 H3A 0.9800 . ?
C3 H3B 0.9800 . ?
C3 H3C 0.9800 . ?
C4 H4A 0.9500 . ?
C5 C6 1.333(8) . ?
C5 H5A 0.9500 . ?
C6 H6A 0.9500 . ?
C7 H7A 0.9800 . ?
C7 H7B 0.9800 . ?
C7 H7C 0.9800 . ?
C8 H8A 0.9500 . ?
C9 C10 1.514(6) . ?
C10 C11 1.378(6) . ?
C10 C17 1.396(6) . ?
C11 C12 1.394(6) . ?
C11 H11A 0.9500 . ?
C12 C14 1.397(6) . ?
C12 C13 1.488(6) . ?
C14 C15 1.369(6) . ?
C14 H14A 0.9500 . ?
C15 C17 1.395(6) . ?
C15 C16 1.519(6) . ?
C17 H17A 0.9500 . ?
C18 C19 1.328(8) . ?
C18 H18A 0.9500 . ?
C19 H19A 0.9500 . ?
C20 H20A 0.9800 . ?
C20 H20B 0.9800 . ?
C20 H20C 0.9800 . ?
C21 H21A 0.9500 . ?

loop_
_geom_hbond_atom_site_label_D
_geom_hbond_atom_site_label_H
_geom_hbond_atom_site_label_A
_geom_hbond_distance_DH
_geom_hbond_distance_HA
_geom_hbond_distance_DA
_geom_hbond_angle_DHA
_geom_hbond_site_symmetry_A
O7 H7D O12 0.981(14) 1.769(19) 2.726(5) 164(3) .
O15 H15D O2 0.982(13) 1.83(3) 2.755(6) 157(5) .
O15 H15E O12 0.980(13) 1.815(12) 2.788(7) 171(3) 2_656
O8 H8D O2 0.983(13) 2.20(2) 2.825(6) 120.5(17) 2_656
O8 H8E O9 0.979(12) 1.83(2) 2.757(7) 156(3) 5_646
O9 H9D O13 0.989(13) 1.873(17) 2.824(6) 160.4(19) .
O9 H9E O10 0.987(14) 1.926(15) 2.906(7) 172(3) .
O10 H10D O14 0.982(12) 1.913(19) 2.837(6) 156(3) .
O10 H10E O11 0.983(13) 1.862(12) 2.817(6) 163(3) .
O11 H11D O1 0.979(13) 2.077(13) 3.055(5) 178(2) 6_545
O11 H11E O1 0.978(13) 1.947(18) 2.876(5) 158(2) 4_546
O12 H12D O13 0.984(13) 1.829(15) 2.784(6) 162.6(19) .
O12 H12E O8 0.983(12) 1.89(2) 2.756(6) 145(3) .
O13 H13D O14 0.981(13) 1.993(13) 2.915(6) 155.7(18) .
O13 H13E O4 0.981(14) 1.915(14) 2.836(5) 155(2) 2_646
O14 H14D O15 0.986(13) 2.00(2) 2.706(6) 126.9(18) .
O14 H14E O4 0.987(14) 1.746(15) 2.713(5) 165(2) 1_545

loop_
_geom_torsion_atom_site_label_1
_geom_torsion_atom_site_label_2
_geom_torsion_atom_site_label_3
_geom_torsion_atom_site_label_4
_geom_torsion
_geom_torsion_site_symmetry_1
_geom_torsion_site_symmetry_2
_geom_torsion_site_symmetry_3
_geom_torsion_site_symmetry_4
_geom_torsion_publ_flag
N1 Cu1 O1 C9 86.9(3) . . . . ?
N3 Cu1 O1 C9 -90.1(3) . . . . ?
O5 Cu1 O1 C9 -2.6(4) 1_545 . . . ?
O6 Cu1 O1 C9 178.2(3) 7_547 . . . ?
N5 Cu2 O3 C13 -91.6(4) . . . . ?
N5 Cu2 O3 C13 74.5(4) 2_656 . . . ?
O7 Cu2 O3 C13 171.5(3) . . . . ?
O5 Cu1 N1 C4 51.7(4) 1_545 . . . ?
O6 Cu1 N1 C4 -174.3(4) 7_547 . . . ?
O1 Cu1 N1 C4 -88.2(4) . . . . ?
O5 Cu1 N1 C1 -136.2(5) 1_545 . . . ?
O6 Cu1 N1 C1 -2.2(5) 7_547 . . . ?
O1 Cu1 N1 C1 83.9(5) . . . . ?
O5 Cu1 N3 C8 152.2(4) 1_545 . . . ?
O6 Cu1 N3 C8 18.2(4) 7_547 . . . ?
O1 Cu1 N3 C8 -67.9(4) . . . . ?
O5 Cu1 N3 C5 -30.4(4) 1_545 . . . ?
O6 Cu1 N3 C5 -164.4(4) 7_547 . . . ?
O1 Cu1 N3 C5 109.5(4) . . . . ?
O3 Cu2 N5 C21 -150.5(5) . . . . ?
O3 Cu2 N5 C21 24.7(5) 2_656 . . . ?
N5 Cu2 N5 C21 117.3(5) 2_656 . . . ?
O7 Cu2 N5 C21 -62.7(5) . . . . ?
O3 Cu2 N5 C18 23.8(4) . . . . ?
O3 Cu2 N5 C18 -161.0(4) 2_656 . . . ?
N5 Cu2 N5 C18 -68.4(4) 2_656 . . . ?
O7 Cu2 N5 C18 111.6(4) . . . . ?
C4 N1 C1 C2 0.4(6) . . . . ?
Cu1 N1 C1 C2 -172.8(4) . . . . ?
C4 N2 C2 C1 0.3(7) . . . . ?
C3 N2 C2 C1 177.0(6) . . . . ?
N1 C1 C2 N2 -0.4(7) . . . . ?
C1 N1 C4 N2 -0.2(6) . . . . ?
Cu1 N1 C4 N2 173.9(3) . . . . ?
C2 N2 C4 N1 0.0(6) . . . . ?
C3 N2 C4 N1 -177.0(5) . . . . ?
C8 N3 C5 C6 1.1(6) . . . . ?
Cu1 N3 C5 C6 -176.7(4) . . . . ?
N3 C5 C6 N4 -1.0(7) . . . . ?
C8 N4 C6 C5 0.5(7) . . . . ?
C7 N4 C6 C5 -177.1(6) . . . . ?
C6 N4 C8 N3 0.2(6) . . . . ?
C7 N4 C8 N3 177.8(6) . . . . ?
C5 N3 C8 N4 -0.8(6) . . . . ?
Cu1 N3 C8 N4 177.1(3) . . . . ?
Cu1 O1 C9 O2 -0.1(5) . . . . ?
Cu1 O1 C9 C10 179.7(3) . . . . ?
O2 C9 C10 C11 13.5(7) . . . . ?
O1 C9 C10 C11 -166.3(4) . . . . ?
O2 C9 C10 C17 -166.2(4) . . . . ?
O1 C9 C10 C17 14.0(7) . . . . ?
C17 C10 C11 C12 0.1(7) . . . . ?
C9 C10 C11 C12 -179.6(4) . . . . ?
C10 C11 C12 C14 0.3(7) . . . . ?
C10 C11 C12 C13 -179.1(4) . . . . ?
Cu2 O3 C13 O4 5.1(6) . . . . ?
Cu2 O3 C13 C12 -174.6(3) . . . . ?
C11 C12 C13 O4 -174.8(4) . . . . ?
C14 C12 C13 O4 5.8(7) . . . . ?
C11 C12 C13 O3 4.9(6) . . . . ?
C14 C12 C13 O3 -174.5(4) . . . . ?
C11 C12 C14 C15 -0.8(7) . . . . ?
C13 C12 C14 C15 178.7(4) . . . . ?
C12 C14 C15 C17 0.7(7) . . . . ?
C12 C14 C15 C16 -178.2(4) . . . . ?
Cu1 O6 C16 O5 2.1(13) 7_547 . . . ?
Cu1 O6 C16 C15 -176.2(8) 7_547 . . . ?
Cu1 O5 C16 O6 -9.1(6) 1_565 . . . ?
Cu1 O5 C16 C15 169.2(3) 1_565 . . . ?
C14 C15 C16 O6 165.8(4) . . . . ?
C17 C15 C16 O6 -13.2(6) . . . . ?
C14 C15 C16 O5 -12.7(6) . . . . ?
C17 C15 C16 O5 168.4(4) . . . . ?
C14 C15 C17 C10 -0.2(7) . . . . ?
C16 C15 C17 C10 178.7(4) . . . . ?
C11 C10 C17 C15 -0.2(7) . . . . ?
C9 C10 C17 C15 179.5(4) . . . . ?
C21 N5 C18 C19 -1.1(6) . . . . ?
Cu2 N5 C18 C19 -176.5(4) . . . . ?
N5 C18 C19 N6 0.7(6) . . . . ?
C21 N6 C19 C18 0.0(6) . . . . ?
C20 N6 C19 C18 -179.2(6) . . . . ?
C18 N5 C21 N6 1.1(6) . . . . ?
Cu2 N5 C21 N6 176.5(4) . . . . ?
C19 N6 C21 N5 -0.7(7) . . . . ?
C20 N6 C21 N5 178.5(6) . . . . ?
